data_1511323
loop_
_publ_author_name
'Hamann, W.'
'Krebs, B.'

_publ_section_title
;
 Ortho-Thioborates and Ortho-Selenoborates: Synthesis, Structure and
 Properties of Tl3 B S3 and Tl3 B Se3
;
_journal_name_full 'Journal of the Less-Common Metals'
_journal_page_first 143
_journal_page_last 154
_journal_paper_doi 10.1016/0022-5088(88)90082-3
_journal_volume 137
_journal_year 1988
_chemical_formula_sum 'B S3 Tl3'
_chemical_name_systematic 'Tl3 B S3'
_space_group_IT_number 11
_symmetry_space_group_name_Hall '-P 2yb'
_symmetry_space_group_name_H-M 'P 1 21/m 1'
_cell_angle_alpha 90
_cell_angle_beta 98.13
_cell_angle_gamma 90
_cell_formula_units_Z 2
_cell_length_a 5.444
_cell_length_b 9.699
_cell_length_c 6.69
_cell_volume 349.691
_citation_journal_id_ASTM JCOMAH
_cod_data_source_file boron0-1_455.cif
_cod_data_source_block B1S3Tl3
_cod_original_cell_volume 349.6909
_cod_original_formula_sum 'B1 S3 Tl3'
_cod_database_code 1511323

loop_
_symmetry_equiv_pos_as_xyz
x,y,z
-x,y+1/2,-z
-x,-y,-z
x,-y-1/2,z

loop_
_atom_site_label
_atom_site_type_symbol
_atom_site_fract_x
_atom_site_fract_y
_atom_site_fract_z
_atom_site_occupancy
_atom_site_U_iso_or_equiv
S1 S-2 0.6772 0.25 0.4384 1 0.0
Tl2 Tl+1 0.7298 0.5553 0.329 1 0.0
B1 B+3 0.396 0.25 0.254 1 0.0
S2 S-2 0.2461 0.0858 0.1722 1 0.0
Tl1 Tl+1 0.8232 0.25 -0.0254 1 0.0
